data_2007509
loop_
_publ_author_name
'Elerman, Yal\;cin'
'Elmali, Ayhan'
'Svoboda, Ingrid'
'Fuess, Hartmut'

_publ_section_title
;
 Bis(<i>N</i>-<i>n</i>-butyl-2-hydroxy-1-naphthaldiminato)nickel(II)
;
_journal_issue 8
_journal_name_full 'Acta Crystallographica Section C'
_journal_page_first 1076
_journal_page_last 1078
_journal_paper_doi 10.1107/S0108270198002534
_journal_volume 54
_journal_year 1998
_chemical_formula_iupac '[Ni (C15 H16 N1 O1)2]'
_chemical_formula_moiety 'C30 H32 N2 Ni O2'
_chemical_formula_sum 'C30 H32 N2 Ni O2'
_chemical_formula_weight 511.35
_chemical_name_systematic
;
 ?
;
_space_group_IT_number 14
_symmetry_cell_setting monoclinic
_symmetry_space_group_name_Hall '-P 2ybc'
_symmetry_space_group_name_H-M 'P 1 21/c 1'
_audit_creation_method SHELXL
_cell_angle_alpha 90.00
_cell_angle_beta 91.34(2)
_cell_angle_gamma 90.00
_cell_formula_units_Z 2
_cell_length_a 10.819(3)
_cell_length_b 4.9360(10)
_cell_length_c 23.671(7)
_cell_measurement_reflns_used 25
_cell_measurement_temperature 300(2)
_cell_measurement_theta_max 13.75
_cell_measurement_theta_min 2.61
_cell_volume 1263.7(6)
_computing_cell_refinement 'CAD-4 Diffractometer Control Software'
_computing_data_collection 'CAD-4 Diffractometer Control Software (Enraf-Nonius, 1993)'
_computing_data_reduction 'REDU4 (Stoe & Cie, 1991)'
_computing_molecular_graphics 'ORTEPII (Johnson, 1976)'
_computing_publication_material SHELXL93
_computing_structure_refinement 'SHELXL93 (Sheldrick, 1993)'
_computing_structure_solution 'SHELXS86 (Sheldrick, 1990)'
_diffrn_ambient_temperature 300(2)
_diffrn_measurement_device 'Enraf-Nonius CAD-4'
_diffrn_measurement_method \q/2\q
_diffrn_radiation_monochromator graphite
_diffrn_radiation_source 'fine-focus sealed tube'
_diffrn_radiation_type MoK\a
_diffrn_radiation_wavelength 0.71069
_diffrn_reflns_av_R_equivalents 0.061
_diffrn_reflns_av_sigmaI/netI 0.0931
_diffrn_reflns_limit_h_max 4
_diffrn_reflns_limit_h_min -13
_diffrn_reflns_limit_k_max 0
_diffrn_reflns_limit_k_min -6
_diffrn_reflns_limit_l_max 28
_diffrn_reflns_limit_l_min -29
_diffrn_reflns_number 3573
_diffrn_reflns_theta_max 25.98
_diffrn_reflns_theta_min 1.72
_diffrn_standards_decay_% 2.9
_diffrn_standards_interval_time 120
_diffrn_standards_number 3
_exptl_absorpt_coefficient_mu 0.797
_exptl_absorpt_correction_T_max 0.997
_exptl_absorpt_correction_T_min 0.884
_exptl_absorpt_correction_type psi-scan
_exptl_absorpt_process_details '(North et al., 1968) '
_exptl_crystal_colour red
_exptl_crystal_density_diffrn 1.344
_exptl_crystal_density_method 'not measured'
_exptl_crystal_description needle
_exptl_crystal_F_000 540
_exptl_crystal_size_max 0.50
_exptl_crystal_size_mid 0.08
_exptl_crystal_size_min 0.05
_refine_diff_density_max 0.468
_refine_diff_density_min -0.244
_refine_ls_extinction_method none
_refine_ls_goodness_of_fit_all 1.006
_refine_ls_goodness_of_fit_obs 1.124
_refine_ls_hydrogen_treatment 'H atoms riding with U(H) = 1.2U~eq~(C)'
_refine_ls_matrix_type full
_refine_ls_number_parameters 160
_refine_ls_number_reflns 2470
_refine_ls_number_restraints 0
_refine_ls_restrained_S_all 1.006
_refine_ls_restrained_S_obs 1.124
_refine_ls_R_factor_all 0.135
_refine_ls_R_factor_obs .048
_refine_ls_shift/esd_max <0.001
_refine_ls_shift/esd_mean 0.000
_refine_ls_structure_factor_coef Fsqd
_refine_ls_weighting_details 'w = 1/[\s^2^(Fo^2^)+(0.0774P)^2^+0.3972P] where P = (Fo^2^+2Fc^2^)/3'
_refine_ls_weighting_scheme calc
_refine_ls_wR_factor_all 0.162
_refine_ls_wR_factor_obs .128
_reflns_number_observed 1303
_reflns_number_total 2470
_reflns_observed_criterion I>2\s(I)
_cod_data_source_file cf1237.cif
_cod_data_source_block el49a
_cod_depositor_comments
;
The following automatic conversions were performed:
'_symmetry_cell_setting' value 'Monoclinic' changed to 'monoclinic'
according to '/home/saulius/struct/CIF-dictionaries/cif_core.dic'
dictionary named 'cif_core.dic' version 2.4.1 from 2010-06-29.

Automatic conversion script
Id: cif_fix_enum 1527 2010-12-29 10:47:43Z saulius 

The following automatic conversions were performed:

'_refine_ls_weighting_scheme' value 'calc w =
1/[\s^2^(Fo^2^)+(0.0774P)^2^+0.3972P] where P = (Fo^2^+2Fc^2^)/3' was
changed to 'calc'. New tag '_refine_ls_weighting_details' was
created. The value of the new tag was set to 'w =
1/[\s^2^(Fo^2^)+(0.0774P)^2^+0.3972P] where P = (Fo^2^+2Fc^2^)/3'.

Automatic conversion script
Id: cif_fix_values 3143 2015-03-26 13:38:13Z robertas 

The following automatic conversions were performed:

'_exptl_absorpt_correction_type' value '\y scan' was replaced with
the value 'psi-scan' as specified in the replacement file
'src/cod-tools/trunk/data/replacement-values/replacement_values.lst'.

Automatic conversion script
Id: cif_fix_values 5376 2017-05-30 11:51:03Z andrius 
;
_cod_original_sg_symbol_H-M 'P 21/c'
_cod_database_code 2007509

loop_
_symmetry_equiv_pos_as_xyz
'x, y, z'
'-x, y+1/2, -z+1/2'
'-x, -y, -z'
'x, -y-1/2, z-1/2'

loop_
_atom_site_aniso_label
_atom_site_aniso_U_11
_atom_site_aniso_U_22
_atom_site_aniso_U_33
_atom_site_aniso_U_12
_atom_site_aniso_U_13
_atom_site_aniso_U_23
C1 .068(3) .056(3) .063(3) .004(2) .015(2) .005(2)
C2 .081(3) .077(4) .077(3) -.007(3) .014(2) .013(3)
C3 .099(3) .073(3) .077(3) .001(3) .025(3) .016(3)
C4 .067(3) .063(3) .073(3) .009(2) .011(2) .000(3)
C5 .092(3) .069(4) .071(3) .016(3) .004(3) .013(3)
C6 .096(4) .089(4) .082(3) .021(4) -.010(3) .004(3)
C7 .095(4) .082(4) .085(3) .010(3) -.011(3) .002(3)
C8 .082(3) .079(4) .072(3) .001(3) .004(2) -.002(3)
C9 .072(3) .059(3) .066(3) .019(2) .017(2) -.001(2)
C10 .066(3) .055(2) .059(2) .009(2) .015(2) -.004(2)
C11 .069(3) .057(3) .064(3) .000(2) .017(2) -.005(2)
C12 .077(3) .055(3) .082(3) -.016(2) .012(2) .002(3)
C13 .077(3) .062(3) .094(3) -.004(2) .026(3) .003(3)
C14 .075(3) .083(4) .074(3) -.015(3) .007(2) .011(3)
C15 .091(4) .129(5) .098(4) -.024(4) .030(3) -.005(4)
N1 .069(2) .050(2) .058(2) -.003(2) .014(2) .001(2)
O1 .073(2) .078(2) .074(2) -.013(2) .006(2) .016(2)
Ni1 .0613(5) .0471(4) .0610(5) -.0018(4) .0121(3) .0030(4)

loop_
_atom_site_label
_atom_site_fract_x
_atom_site_fract_y
_atom_site_fract_z
_atom_site_U_iso_or_equiv
_atom_site_thermal_displace_type
_atom_site_calc_flag
_atom_site_refinement_flags
_atom_site_occupancy
_atom_site_disorder_group
_atom_site_type_symbol
C1 .0340(4) -.2648(9) .1065(2) .0623(11) Uani d . 1 . C
C2 -.0112(4) -.4657(11) .1428(2) .0783(14) Uani d . 1 . C
H2 -.0825(4) -.5613(11) .1330(2) .094 Uiso calc R 1 . H
C3 .0497(5) -.5193(11) .1923(2) .0826(14) Uani d . 1 . C
H3 .0191(5) -.6558(11) .2151(2) .099 Uiso calc R 1 . H
C4 .1561(4) -.3811(11) .2110(2) .0674(12) Uani d . 1 . C
C5 .2131(5) -.4383(10) .2640(2) .0769(15) Uani d . 1 . C
H5 .1816(5) -.5747(10) .2867(2) .092 Uiso calc R 1 . H
C6 .3117(5) -.2977(13) .2816(2) .089(2) Uani d . 1 . C
H6 .3484(5) -.3348(13) .3167(2) .107 Uiso calc R 1 . H
C7 .3599(5) -.0951(12) .2476(2) .087(2) Uani d . 1 . C
H7 .4289(5) .0017(12) .2604(2) .105 Uiso calc R 1 . H
C8 .3084(5) -.0357(11) .1961(2) .0778(14) Uani d . 1 . C
H8 .3430(5) .0986(11) .1739(2) .093 Uiso calc R 1 . H
C9 .2032(4) -.1759(10) .1764(2) .0654(12) Uani d . 1 . C
C10 .1407(4) -.1216(10) .1220(2) .0599(11) Uani d . 1 . C
C11 .1862(4) .0834(9) .0863(2) .0630(12) Uani d . 1 . C
H11 .2551(4) .1790(9) .0994(2) .076 Uiso calc R 1 . H
C12 .2124(4) .3742(10) .0085(2) .0714(12) Uani d . 1 . C
H12A .2555(4) .4816(10) .0371(2) .086 Uiso calc R 1 . H
H12B .1557(4) .4924(10) -.0121(2) .086 Uiso calc R 1 . H
C13 .3059(4) .2549(10) -.0321(2) .0775(14) Uani d . 1 . C
H13A .3635(4) .1407(10) -.0110(2) .093 Uiso calc R 1 . H
H13B .2625(4) .1414(10) -.0595(2) .093 Uiso calc R 1 . H
C14 .3770(4) .4664(11) -.0628(2) .0773(14) Uani d . 1 . C
H14A .4155(4) .5881(11) -.0354(2) .093 Uiso calc R 1 . H
H14B .3202(4) .5719(11) -.0862(2) .093 Uiso calc R 1 . H
C15 .4752(5) .3488(15) -.0994(2) .106(2) Uani d . 1 . C
H15A .5179(5) .4927(15) -.1181(2) .127 Uiso calc R 1 . H
H15B .4376(5) .2313(15) -.1271(2) .127 Uiso calc R 1 . H
H15C .5330(5) .2474(15) -.0764(2) .127 Uiso calc R 1 . H
N1 .1408(3) .1519(8) .03656(14) .0588(9) Uani d . 1 . N
O1 -.0287(3) -.2230(7) .05965(13) .0750(9) Uani d . 1 . O
Ni1 0 0 0 .0563(3) Uani d S 1 . Ni

loop_
_atom_type_symbol
_atom_type_description
_atom_type_scat_dispersion_real
_atom_type_scat_dispersion_imag
_atom_type_scat_source
C C 0.0020 0.0020 'International Tables Vol C Tables 4.2.6.8 and 6.1.1.4'
H H 0.0000 0.0000 'International Tables Vol C Tables 4.2.6.8 and 6.1.1.4'
N N 0.0040 0.0030 'International Tables Vol C Tables 4.2.6.8 and 6.1.1.4'
O O 0.0080 0.0060 'International Tables Vol C Tables 4.2.6.8 and 6.1.1.4'
Ni Ni 0.2850 1.1130 'International Tables Vol C Tables 4.2.6.8 and 6.1.1.4'

loop_
_geom_angle_atom_site_label_1
_geom_angle_atom_site_label_2
_geom_angle_atom_site_label_3
_geom_angle_site_symmetry_1
_geom_angle_site_symmetry_3
_geom_angle
_geom_angle_publ_flag
O1 C1 C10 . . 123.8(4) y
O1 C1 C2 . . 116.8(4) y
C10 C1 C2 . . 119.5(4) ?
C3 C2 C1 . . 119.8(5) ?
C3 C2 H2 . . 120.1(3) ?
C1 C2 H2 . . 120.1(3) ?
C2 C3 C4 . . 123.8(5) ?
C2 C3 H3 . . 118.1(3) ?
C4 C3 H3 . . 118.1(3) ?
C3 C4 C9 . . 118.3(5) ?
C3 C4 C5 . . 121.4(5) ?
C9 C4 C5 . . 120.3(5) ?
C6 C5 C4 . . 120.2(5) ?
C6 C5 H5 . . 119.9(3) ?
C4 C5 H5 . . 119.9(3) ?
C5 C6 C7 . . 120.1(5) ?
C5 C6 H6 . . 119.9(3) ?
C7 C6 H6 . . 119.9(3) ?
C8 C7 C6 . . 121.4(6) ?
C8 C7 H7 . . 119.3(4) ?
C6 C7 H7 . . 119.3(3) ?
C7 C8 C9 . . 120.3(5) ?
C7 C8 H8 . . 119.8(4) ?
C9 C8 H8 . . 119.8(3) ?
C8 C9 C4 . . 117.6(5) ?
C8 C9 C10 . . 123.9(5) ?
C4 C9 C10 . . 118.5(5) ?
C1 C10 C11 . . 120.1(4) ?
C1 C10 C9 . . 120.1(4) ?
C11 C10 C9 . . 119.7(4) ?
N1 C11 C10 . . 126.4(4) y
N1 C11 H11 . . 116.8(3) ?
C10 C11 H11 . . 116.8(3) ?
N1 C12 C13 . . 110.6(4) y
N1 C12 H12A . . 109.5(2) ?
C13 C12 H12A . . 109.5(3) ?
N1 C12 H12B . . 109.5(2) ?
C13 C12 H12B . . 109.5(3) ?
H12A C12 H12B . . 108.1 ?
C14 C13 C12 . . 113.1(4) ?
C14 C13 H13A . . 109.0(3) ?
C12 C13 H13A . . 109.0(3) ?
C14 C13 H13B . . 109.0(3) ?
C12 C13 H13B . . 109.0(3) ?
H13A C13 H13B . . 107.8 ?
C13 C14 C15 . . 112.9(5) ?
C13 C14 H14A . . 109.0(3) ?
C15 C14 H14A . . 109.0(3) ?
C13 C14 H14B . . 109.0(3) ?
C15 C14 H14B . . 109.0(3) ?
H14A C14 H14B . . 107.8 ?
C14 C15 H15A . . 109.5(3) ?
C14 C15 H15B . . 109.5(3) ?
H15A C15 H15B . . 109.5 ?
C14 C15 H15C . . 109.5(3) ?
H15A C15 H15C . . 109.5 ?
H15B C15 H15C . . 109.5 ?
C11 N1 C12 . . 113.5(4) y
C11 N1 Ni1 . . 126.2(3) y
C12 N1 Ni1 . . 120.3(3) y
C1 O1 Ni1 . . 131.3(3) y
O1 Ni1 O1 3 . 180.0 ?
O1 Ni1 N1 3 . 88.00(15) y
O1 Ni1 N1 . . 92.00(15) ?
O1 Ni1 N1 3 3 92.00(15) ?
O1 Ni1 N1 . 3 88.00(15) ?
N1 Ni1 N1 . 3 180.0 ?

loop_
_geom_bond_atom_site_label_1
_geom_bond_atom_site_label_2
_geom_bond_site_symmetry_2
_geom_bond_distance
_geom_bond_publ_flag
C1 O1 . 1.302(5) y
C1 C10 . 1.395(6) ?
C1 C2 . 1.408(6) ?
C2 C3 . 1.356(7) ?
C2 H2 . .93 ?
C3 C4 . 1.400(7) ?
C3 H3 . .93 ?
C4 C9 . 1.406(6) ?
C4 C5 . 1.415(7) ?
C5 C6 . 1.332(7) ?
C5 H5 . .93 ?
C6 C7 . 1.392(8) ?
C6 H6 . .93 ?
C7 C8 . 1.361(7) ?
C7 H7 . .93 ?
C8 C9 . 1.402(7) ?
C8 H8 . .93 ?
C9 C10 . 1.465(6) ?
C10 C11 . 1.415(6) ?
C11 N1 . 1.309(5) y
C11 H11 . .93 ?
C12 N1 . 1.506(5) y
C12 C13 . 1.530(6) ?
C12 H12A . .97 ?
C12 H12B . .97 ?
C13 C14 . 1.495(6) ?
C13 H13A . .97 ?
C13 H13B . .97 ?
C14 C15 . 1.503(7) ?
C14 H14A . .97 ?
C14 H14B . .97 ?
C15 H15A . .96 ?
C15 H15B . .96 ?
C15 H15C . .96 ?
N1 Ni1 . 1.889(4) y
O1 Ni1 . 1.823(3) y
Ni1 O1 3 1.823(3) ?
Ni1 N1 3 1.889(4) ?

loop_
_geom_torsion_atom_site_label_1
_geom_torsion_atom_site_label_2
_geom_torsion_atom_site_label_3
_geom_torsion_atom_site_label_4
_geom_torsion_site_symmetry_4
_geom_torsion
_geom_torsion_publ_flag
O1 C1 C2 C3 . -180.0(4) ?
C10 C1 C2 C3 . -0.4(7) ?
C1 C2 C3 C4 . 1.5(8) ?
C2 C3 C4 C9 . -0.5(7) ?
C2 C3 C4 C5 . 177.5(5) ?
C3 C4 C5 C6 . -177.7(5) ?
C9 C4 C5 C6 . 0.2(7) ?
C4 C5 C6 C7 . -0.6(8) ?
C5 C6 C7 C8 . 0.0(9) ?
C6 C7 C8 C9 . 1.0(8) ?
C7 C8 C9 C4 . -1.4(7) ?
C7 C8 C9 C10 . 178.9(4) ?
C3 C4 C9 C8 . 178.8(4) ?
C5 C4 C9 C8 . 0.8(6) ?
C3 C4 C9 C10 . -1.4(6) ?
C5 C4 C9 C10 . -179.4(4) ?
O1 C1 C10 C11 . 0.4(6) yes
C2 C1 C10 C11 . -179.1(4) ?
O1 C1 C10 C9 . 178.0(4) ?
C2 C1 C10 C9 . -1.5(6) ?
C8 C9 C10 C1 . -177.8(4) ?
C4 C9 C10 C1 . 2.4(6) ?
C8 C9 C10 C11 . -0.2(6) ?
C4 C9 C10 C11 . -179.9(4) ?
C1 C10 C11 N1 . -3.1(7) yes
C9 C10 C11 N1 . 179.2(4) ?
N1 C12 C13 C14 . 178.0(4) ?
C12 C13 C14 C15 . 175.8(5) ?
C10 C11 N1 C12 . -178.6(4) ?
C10 C11 N1 Ni1 . 1.5(6) yes
C13 C12 N1 C11 . 95.7(5) ?
C13 C12 N1 Ni1 . -84.3(4) ?
C10 C1 O1 Ni1 . 4.1(7) yes
C2 C1 O1 Ni1 . -176.4(3) ?
C1 O1 Ni1 O1 3 -11.E1(5) ?
C1 O1 Ni1 N1 . -4.5(4) yes
C1 O1 Ni1 N1 3 175.5(4) ?
C11 N1 Ni1 O1 3 -178.3(4) ?
C12 N1 Ni1 O1 3 1.8(3) ?
C11 N1 Ni1 O1 . 1.7(4) yes
C12 N1 Ni1 O1 . -178.2(3) ?
C11 N1 Ni1 N1 3 138.(15) ?
C12 N1 Ni1 N1 3 -42.(15) ?
